data_7717174
loop_
_publ_author_name
'Koptseva, Tatyana S.'
'Skatova, Alexandra A.'
'Moskalev, Mikhail V.'
'Rumyantcev, Roman V.'
'Fedushkin, Igor L.'

_publ_section_title
;
 Hydro-coupling of isocyanates promoted by 1,2-bis(arylimino)acenaphthene
 aluminum hydrides.
;
_journal_issue 42
_journal_name_full 'Dalton transactions (Cambridge, England : 2003)'
_journal_page_first 17308
_journal_page_last 17312
_journal_paper_doi 10.1039/d4dt02597k
_journal_volume 53
_journal_year 2024
_chemical_formula_sum 'C62 H86 Al N6'
_chemical_formula_weight 942.34
_space_group_crystal_system orthorhombic
_space_group_IT_number 62
_space_group_name_Hall '-P 2ac 2n'
_space_group_name_H-M_alt 'P n m a'
_atom_sites_solution_hydrogens mixed
_atom_sites_solution_primary dual
_atom_sites_solution_secondary difmap
_audit_creation_method SHELXL-2019/3
_audit_update_record
;
2024-06-20 deposited with the CCDC.	2024-10-01 downloaded from the CCDC.
;
_cell_angle_alpha 90
_cell_angle_beta 90
_cell_angle_gamma 90
_cell_formula_units_Z 4
_cell_length_a 17.0207(7)
_cell_length_b 20.0834(8)
_cell_length_c 15.5972(7)
_cell_measurement_reflns_used 10447
_cell_measurement_temperature 100(2)
_cell_measurement_theta_max 32.0380
_cell_measurement_theta_min 2.5900
_cell_volume 5331.6(4)
_computing_cell_refinement 'CrysAlisPro 1.171.43.93a (Rigaku OD, 2020)'
_computing_data_collection 'CrysAlisPro 1.171.43.93a (Rigaku OD, 2020)'
_computing_data_reduction 'CrysAlisPro 1.171.43.93a (Rigaku OD, 2020)'
_computing_molecular_graphics 'Diamond. Ver. 3.2k. (Putz & Brandernburg, 2014)'
_computing_publication_material 'Diamond. Ver. 3.2k. (Putz & Brandernburg, 2014)'
_computing_structure_refinement SHELXL-2019/3
_computing_structure_solution SHELXT-2014/5
_diffrn_ambient_temperature 100(2)
_diffrn_detector_area_resol_mean 16.0704
_diffrn_measured_fraction_theta_full 1.000
_diffrn_measured_fraction_theta_max 1.000
_diffrn_measurement_device_type 'Xcalibur, Eos'
_diffrn_measurement_method '\w scans'
_diffrn_radiation_type MoK\a
_diffrn_radiation_wavelength 0.71073
_diffrn_reflns_av_R_equivalents 0.1010
_diffrn_reflns_av_unetI/netI 0.0593
_diffrn_reflns_Laue_measured_fraction_full 1.000
_diffrn_reflns_Laue_measured_fraction_max 1.000
_diffrn_reflns_limit_h_max 24
_diffrn_reflns_limit_h_min -24
_diffrn_reflns_limit_k_max 22
_diffrn_reflns_limit_k_min -28
_diffrn_reflns_limit_l_max 22
_diffrn_reflns_limit_l_min -22
_diffrn_reflns_number 64257
_diffrn_reflns_point_group_measured_fraction_full 1.000
_diffrn_reflns_point_group_measured_fraction_max 1.000
_diffrn_reflns_theta_full 25.242
_diffrn_reflns_theta_max 30.507
_diffrn_reflns_theta_min 2.028
_diffrn_source 'fine-focus sealed X-ray tube'
_exptl_absorpt_coefficient_mu 0.084
_exptl_absorpt_correction_T_max 0.986
_exptl_absorpt_correction_T_min 0.980
_exptl_absorpt_correction_type analytical
_exptl_absorpt_process_details
;
CrysAlisPro 1.171.41.93a (Rigaku Oxford Diffraction, 2020)
Analytical numeric absorption correction using a multifaceted crystal
model based on expressions derived by R.C. Clark & J.S. Reid.
(Clark, R. C. & Reid, J. S. (1995). Acta Cryst. A51, 887-897)
Empirical absorption correction using spherical harmonics,
implemented in SCALE3 ABSPACK scaling algorithm.
;
_exptl_crystal_colour black
_exptl_crystal_density_diffrn 1.174
_exptl_crystal_description rhombus
_exptl_crystal_F_000 2052
_exptl_crystal_size_max 0.400
_exptl_crystal_size_mid 0.310
_exptl_crystal_size_min 0.220
_refine_diff_density_max 0.436
_refine_diff_density_min -0.510
_refine_diff_density_rms 0.060
_refine_ls_extinction_method none
_refine_ls_goodness_of_fit_ref 1.021
_refine_ls_hydrogen_treatment mixed
_refine_ls_matrix_type full
_refine_ls_number_parameters 365
_refine_ls_number_reflns 8351
_refine_ls_number_restraints 116
_refine_ls_restrained_S_all 1.023
_refine_ls_R_factor_all 0.0921
_refine_ls_R_factor_gt 0.0579
_refine_ls_shift/su_max 0.000
_refine_ls_shift/su_mean 0.000
_refine_ls_structure_factor_coef Fsqd
_refine_ls_weighting_details 'w=1/[\s^2^(Fo^2^)+(0.0709P)^2^+1.1939P] where P=(Fo^2^+2Fc^2^)/3'
_refine_ls_weighting_scheme calc
_refine_ls_wR_factor_gt 0.1388
_refine_ls_wR_factor_ref 0.1628
_reflns_Friedel_coverage 0.000
_reflns_number_gt 5637
_reflns_number_total 8351
_reflns_threshold_expression 'I > 2\s(I)'
_cod_data_source_file d4dt02597k2.cif
_cod_data_source_block albiancynchncy
_cod_depositor_comments 'Adding full bibliography for 7717170--7717178.cif.'
_cod_database_code 7717174
_shelx_shelxl_version_number 2019/3
_shelx_space_group_comment
;
The symmetry employed for this shelxl refinement is uniquely defined
by the following loop, which should always be used as a source of
symmetry information in preference to the above space-group names.
They are only intended as comments.
;
_shelx_estimated_absorpt_t_min 0.967
_shelx_estimated_absorpt_t_max 0.982
_oxdiff_exptl_absorpt_empirical_full_min 0.780
_oxdiff_exptl_absorpt_empirical_full_max 1.641
_oxdiff_exptl_absorpt_empirical_details
;
Empirical correction (ABSPACK) includes:
- Absorption correction using spherical harmonics
- Frame scaling
;

loop_
_space_group_symop_operation_xyz
'x, y, z'
'-x+1/2, -y, z+1/2'
'-x, y+1/2, -z'
'x+1/2, -y+1/2, -z+1/2'
'-x, -y, -z'
'x-1/2, y, -z-1/2'
'x, -y-1/2, z'
'-x-1/2, y-1/2, z-1/2'

loop_
_atom_site_label
_atom_site_type_symbol
_atom_site_fract_x
_atom_site_fract_y
_atom_site_fract_z
_atom_site_U_iso_or_equiv
_atom_site_adp_type
_atom_site_occupancy
_atom_site_site_symmetry_order
_atom_site_calc_flag
_atom_site_refinement_flags_posn
_atom_site_refinement_flags_adp
_atom_site_refinement_flags_occupancy
_atom_site_disorder_assembly
_atom_site_disorder_group
Al1 Al 0.74387(4) 0.750000 0.48776(4) 0.01673(14) Uani 1 2 d S T P B .
N1 N 0.72981(7) 0.68422(6) 0.39290(8) 0.0175(2) Uani 1 1 d . . . . .
N2 N 0.82152(8) 0.69545(6) 0.55199(9) 0.0238(3) Uani 1 1 d D . . . .
N3 N 0.64971(10) 0.750000 0.55028(11) 0.0187(3) Uani 1 2 d S T P . .
N4 N 0.51069(11) 0.750000 0.54723(12) 0.0236(4) Uani 1 2 d S T P . .
C1 C 0.70605(8) 0.71424(7) 0.32119(9) 0.0175(3) Uani 1 1 d . . . . .
C2 C 0.68558(9) 0.69133(7) 0.23462(9) 0.0192(3) Uani 1 1 d . . . . .
C3 C 0.67492(12) 0.750000 0.18536(14) 0.0203(4) Uani 1 2 d S T P . .
C4 C 0.65746(14) 0.750000 0.09763(14) 0.0242(4) Uani 1 2 d S T P . .
C5 C 0.65042(11) 0.68648(8) 0.05834(11) 0.0297(4) Uani 1 1 d . . . . .
H5A H 0.638771 0.683447 -0.001094 0.036 Uiso 1 1 calc R U . . .
C6 C 0.66032(11) 0.62953(8) 0.10554(11) 0.0304(4) Uani 1 1 d . . . . .
H6A H 0.655196 0.587693 0.077665 0.036 Uiso 1 1 calc R U . . .
C7 C 0.67798(10) 0.63068(8) 0.19465(10) 0.0249(3) Uani 1 1 d . . . . .
H7A H 0.684372 0.590426 0.225859 0.030 Uiso 1 1 calc R U . . .
C8 C 0.75407(9) 0.61543(7) 0.38895(9) 0.0198(3) Uani 1 1 d . . . . .
C9 C 0.82339(10) 0.59852(8) 0.34476(10) 0.0244(3) Uani 1 1 d . . . . .
C10 C 0.84777(11) 0.53218(9) 0.34579(11) 0.0313(4) Uani 1 1 d . . . . .
H10A H 0.894183 0.519954 0.315846 0.038 Uiso 1 1 calc R U . . .
C11 C 0.80598(11) 0.48388(8) 0.38932(12) 0.0339(4) Uani 1 1 d . . . . .
H11A H 0.824173 0.439160 0.390105 0.041 Uiso 1 1 calc R U . . .
C12 C 0.73748(10) 0.50095(8) 0.43178(12) 0.0285(4) Uani 1 1 d . . . . .
H12A H 0.708676 0.467486 0.461207 0.034 Uiso 1 1 calc R U . . .
C13 C 0.71002(9) 0.56620(7) 0.43218(10) 0.0219(3) Uani 1 1 d . . . . .
C14 C 0.87389(10) 0.64863(9) 0.29608(11) 0.0332(4) Uani 1 1 d D . . . .
H14A H 0.844947 0.691940 0.294396 0.040 Uiso 0.942(6) 1 calc R U P A 1
H14B H 0.853477 0.691500 0.319894 0.040 Uiso 0.058(6) 1 calc R U P A 2
C15 C 0.95301(13) 0.66062(13) 0.33936(17) 0.0415(6) Uani 0.942(6) 1 d D U P A 1
H15A H 0.944671 0.682444 0.394820 0.062 Uiso 0.942(6) 1 calc R U P A 1
H15B H 0.985514 0.689194 0.302812 0.062 Uiso 0.942(6) 1 calc R U P A 1
H15C H 0.979671 0.617926 0.348265 0.062 Uiso 0.942(6) 1 calc R U P A 1
C16 C 0.88734(14) 0.62579(16) 0.20351(14) 0.0478(7) Uani 0.942(6) 1 d D U P A 1
H16A H 0.836572 0.617040 0.176083 0.072 Uiso 0.942(6) 1 calc R U P A 1
H16B H 0.918930 0.584999 0.203433 0.072 Uiso 0.942(6) 1 calc R U P A 1
H16C H 0.915103 0.660731 0.171796 0.072 Uiso 0.942(6) 1 calc R U P A 1
C15' C 0.9509(12) 0.642(3) 0.346(2) 0.0415(6) Uani 0.058(6) 1 d D U P A 2
H15D H 0.939509 0.628657 0.405037 0.062 Uiso 0.058(6) 1 calc R U P A 2
H15E H 0.983761 0.607705 0.318621 0.062 Uiso 0.058(6) 1 calc R U P A 2
H15F H 0.978694 0.684469 0.345585 0.062 Uiso 0.058(6) 1 calc R U P A 2
C16' C 0.891(2) 0.669(3) 0.2038(12) 0.0478(7) Uani 0.058(6) 1 d D U P A 2
H16D H 0.929917 0.705265 0.203614 0.072 Uiso 0.058(6) 1 calc R U P A 2
H16E H 0.842841 0.684061 0.176177 0.072 Uiso 0.058(6) 1 calc R U P A 2
H16F H 0.912660 0.630770 0.172438 0.072 Uiso 0.058(6) 1 calc R U P A 2
C17 C 0.63232(10) 0.58338(8) 0.47400(10) 0.0244(3) Uani 1 1 d . . . . .
H17A H 0.637276 0.628915 0.499383 0.029 Uiso 1 1 calc R U . . .
C18 C 0.60807(12) 0.53568(9) 0.54584(12) 0.0354(4) Uani 1 1 d . . . . .
H18A H 0.651324 0.531193 0.586904 0.053 Uiso 1 1 calc R U . . .
H18B H 0.595703 0.491978 0.521376 0.053 Uiso 1 1 calc R U . . .
H18C H 0.561643 0.553349 0.575242 0.053 Uiso 1 1 calc R U . . .
C19 C 0.56820(10) 0.58607(9) 0.40528(12) 0.0334(4) Uani 1 1 d . . . . .
H19A H 0.582753 0.618674 0.361316 0.050 Uiso 1 1 calc R U . . .
H19B H 0.518294 0.599185 0.431671 0.050 Uiso 1 1 calc R U . . .
H19C H 0.562504 0.542060 0.378854 0.050 Uiso 1 1 calc R U . . .
C20 C 0.85343(13) 0.750000 0.58251(14) 0.0225(4) Uani 1 2 d S T P B .
H20 H 0.8972(18) 0.750000 0.627(2) 0.045(9) Uiso 1 2 d S . P . .
C21 C 0.8453(2) 0.62999(13) 0.5856(3) 0.0243(6) Uani 0.825(8) 1 d D U P B 1
H21A H 0.813817 0.596033 0.553627 0.029 Uiso 0.825(8) 1 calc R U P B 1
C22 C 0.8270(2) 0.62034(13) 0.6795(2) 0.0348(7) Uani 0.825(8) 1 d D U P B 1
H22A H 0.770284 0.628348 0.689265 0.042 Uiso 0.825(8) 1 calc R U P B 1
H22B H 0.856813 0.653290 0.713625 0.042 Uiso 0.825(8) 1 calc R U P B 1
C23 C 0.8480(2) 0.55009(14) 0.7096(2) 0.0400(8) Uani 0.825(8) 1 d D U P B 1
H23A H 0.838021 0.546398 0.771996 0.048 Uiso 0.825(8) 1 calc R U P B 1
H23B H 0.814031 0.517381 0.679999 0.048 Uiso 0.825(8) 1 calc R U P B 1
C24 C 0.9339(2) 0.5338(2) 0.6915(2) 0.0304(6) Uani 0.825(8) 1 d D U P B 1
H24A H 0.967911 0.562419 0.727474 0.037 Uiso 0.825(8) 1 calc R U P B 1
H24B H 0.944349 0.486854 0.707122 0.037 Uiso 0.825(8) 1 calc R U P B 1
C25 C 0.95422(19) 0.54445(16) 0.5980(2) 0.0348(7) Uani 0.825(8) 1 d D U P B 1
H25A H 0.926269 0.511032 0.562657 0.042 Uiso 0.825(8) 1 calc R U P B 1
H25B H 1.011354 0.537810 0.589712 0.042 Uiso 0.825(8) 1 calc R U P B 1
C26 C 0.93165(17) 0.61429(16) 0.5679(2) 0.0338(7) Uani 0.825(8) 1 d D U P B 1
H26A H 0.941805 0.618114 0.505590 0.041 Uiso 0.825(8) 1 calc R U P B 1
H26B H 0.965023 0.647410 0.597616 0.041 Uiso 0.825(8) 1 calc R U P B 1
C21' C 0.8506(11) 0.6283(5) 0.5723(14) 0.0243(6) Uani 0.175(8) 1 d D U P B 2
H21B H 0.838938 0.595805 0.525349 0.029 Uiso 0.175(8) 1 calc R U P B 2
C22' C 0.8073(9) 0.6117(7) 0.6533(11) 0.0348(7) Uani 0.175(8) 1 d D U P B 2
H22C H 0.750030 0.615775 0.643480 0.042 Uiso 0.175(8) 1 calc R U P B 2
H22D H 0.822278 0.643530 0.698883 0.042 Uiso 0.175(8) 1 calc R U P B 2
C23' C 0.8267(8) 0.5405(7) 0.6822(12) 0.0400(8) Uani 0.175(8) 1 d D U P B 2
H23C H 0.796742 0.529513 0.734744 0.048 Uiso 0.175(8) 1 calc R U P B 2
H23D H 0.811636 0.508444 0.636865 0.048 Uiso 0.175(8) 1 calc R U P B 2
C24' C 0.9142(9) 0.5350(11) 0.7000(13) 0.0304(6) Uani 0.175(8) 1 d D U P B 2
H24C H 0.928571 0.563631 0.749284 0.037 Uiso 0.175(8) 1 calc R U P B 2
H24D H 0.928029 0.488439 0.714348 0.037 Uiso 0.175(8) 1 calc R U P B 2
C25' C 0.9582(10) 0.5568(7) 0.6213(10) 0.0348(7) Uani 0.175(8) 1 d D U P B 2
H25C H 0.945188 0.526748 0.573119 0.042 Uiso 0.175(8) 1 calc R U P B 2
H25D H 1.015419 0.553431 0.632162 0.042 Uiso 0.175(8) 1 calc R U P B 2
C26' C 0.9379(8) 0.6286(7) 0.5963(10) 0.0338(7) Uani 0.175(8) 1 d D U P B 2
H26C H 0.970301 0.643176 0.547059 0.041 Uiso 0.175(8) 1 calc R U P B 2
H26D H 0.947545 0.659133 0.645039 0.041 Uiso 0.175(8) 1 calc R U P B 2
C27 C 0.57771(13) 0.750000 0.51008(14) 0.0205(4) Uani 1 2 d S T P B .
H27 H 0.5826(15) 0.750000 0.4434(17) 0.024(6) Uiso 1 2 d S . P . .
C28 C 0.64974(12) 0.750000 0.64538(13) 0.0197(4) Uani 1 2 d S T P B .
H28A H 0.706050 0.750001 0.663668 0.024 Uiso 1 2 calc R U P . .
C29 C 0.61246(10) 0.68705(8) 0.68354(10) 0.0233(3) Uani 1 1 d . . . . .
H29A H 0.557159 0.683790 0.664308 0.028 Uiso 1 1 calc R U . B .
H29B H 0.640831 0.647380 0.662087 0.028 Uiso 1 1 calc R U . . .
C30 C 0.61499(10) 0.68763(8) 0.78141(10) 0.0262(3) Uani 1 1 d . . . . .
H30A H 0.587876 0.647658 0.803865 0.031 Uiso 1 1 calc R U . . .
H30B H 0.670301 0.686180 0.800950 0.031 Uiso 1 1 calc R U . . .
C31 C 0.57544(15) 0.750000 0.81638(15) 0.0292(5) Uani 1 2 d S T P . .
H31A H 0.578546 0.750000 0.879759 0.035 Uiso 1 2 calc R U P . .
H31B H 0.519268 0.750000 0.799925 0.035 Uiso 1 2 calc R U P . .
C32 C 0.44016(14) 0.750000 0.49461(15) 0.0294(5) Uani 1 2 d S T P B .
H32A H 0.455097 0.750000 0.432601 0.035 Uiso 1 2 calc R U P . .
C33 C 0.39047(11) 0.68803(11) 0.51459(13) 0.0384(5) Uani 1 1 d . . . . .
H33A H 0.344524 0.686847 0.475700 0.046 Uiso 1 1 calc R U . B .
H33B H 0.422220 0.647575 0.503856 0.046 Uiso 1 1 calc R U . . .
C34 C 0.36200(11) 0.68766(9) 0.60729(12) 0.0352(4) Uani 1 1 d . . . . .
H34A H 0.328621 0.648010 0.617060 0.042 Uiso 1 1 calc R U . . .
H34B H 0.407786 0.684717 0.646254 0.042 Uiso 1 1 calc R U . . .
C35 C 0.31545(15) 0.750000 0.62765(17) 0.0325(5) Uani 1 2 d S T P . .
H35A H 0.266203 0.750000 0.593882 0.039 Uiso 1 2 calc R U P . .
H35B H 0.301216 0.749999 0.689197 0.039 Uiso 1 2 calc R U P . .

loop_
_atom_site_aniso_label
_atom_site_aniso_U_11
_atom_site_aniso_U_22
_atom_site_aniso_U_33
_atom_site_aniso_U_23
_atom_site_aniso_U_13
_atom_site_aniso_U_12
Al1 0.0155(3) 0.0165(3) 0.0183(3) 0.000 -0.0002(2) 0.000
N1 0.0173(6) 0.0157(6) 0.0196(6) 0.0006(4) 0.0015(5) 0.0022(4)
N2 0.0228(7) 0.0201(6) 0.0286(7) -0.0028(5) -0.0082(5) 0.0043(5)
N3 0.0181(8) 0.0195(8) 0.0184(8) 0.000 0.0017(6) 0.000
N4 0.0189(9) 0.0293(10) 0.0226(9) 0.000 0.0003(7) 0.000
C1 0.0150(6) 0.0171(6) 0.0204(7) -0.0003(5) 0.0016(5) -0.0004(5)
C2 0.0184(7) 0.0191(7) 0.0202(7) -0.0007(5) -0.0002(5) 0.0005(5)
C3 0.0192(10) 0.0198(10) 0.0221(10) 0.000 -0.0009(8) 0.000
C4 0.0265(11) 0.0248(11) 0.0212(10) 0.000 -0.0025(8) 0.000
C5 0.0389(10) 0.0298(9) 0.0203(8) -0.0034(6) -0.0029(7) -0.0020(7)
C6 0.0413(10) 0.0242(8) 0.0256(8) -0.0063(6) -0.0020(7) -0.0014(7)
C7 0.0295(8) 0.0199(7) 0.0252(8) -0.0004(6) -0.0010(6) -0.0001(6)
C8 0.0228(7) 0.0168(7) 0.0197(7) -0.0011(5) -0.0018(5) 0.0031(5)
C9 0.0253(8) 0.0240(7) 0.0238(8) -0.0004(6) 0.0000(6) 0.0067(6)
C10 0.0305(9) 0.0277(8) 0.0357(9) -0.0053(7) -0.0012(7) 0.0119(7)
C11 0.0365(10) 0.0194(8) 0.0459(11) -0.0030(7) -0.0078(8) 0.0087(7)
C12 0.0324(9) 0.0169(7) 0.0364(9) 0.0008(6) -0.0065(7) -0.0010(6)
C13 0.0241(7) 0.0186(7) 0.0229(7) -0.0012(6) -0.0048(6) 0.0007(6)
C14 0.0276(9) 0.0330(9) 0.0391(10) 0.0098(7) 0.0121(7) 0.0124(7)
C15 0.0384(11) 0.0337(14) 0.0524(12) 0.0056(10) 0.0053(9) -0.0031(9)
C16 0.0418(12) 0.0648(18) 0.0369(11) 0.0099(11) 0.0118(9) 0.0057(11)
C15' 0.0384(11) 0.0337(14) 0.0524(12) 0.0056(10) 0.0053(9) -0.0031(9)
C16' 0.0418(12) 0.0648(18) 0.0369(11) 0.0099(11) 0.0118(9) 0.0057(11)
C17 0.0255(8) 0.0202(7) 0.0275(8) 0.0002(6) 0.0023(6) -0.0037(6)
C18 0.0436(11) 0.0259(8) 0.0368(10) 0.0033(7) 0.0063(8) -0.0091(8)
C19 0.0244(8) 0.0376(10) 0.0382(10) 0.0004(8) 0.0009(7) -0.0025(7)
C20 0.0196(10) 0.0260(11) 0.0218(10) 0.000 -0.0027(8) 0.000
C21 0.0266(10) 0.0179(7) 0.0285(17) -0.0047(8) -0.0083(9) 0.0044(6)
C22 0.0372(16) 0.0245(11) 0.0428(17) 0.0081(11) 0.0117(12) 0.0094(10)
C23 0.0376(17) 0.0285(12) 0.0540(19) 0.0153(12) 0.0108(13) 0.0088(11)
C24 0.0291(16) 0.0270(9) 0.0352(12) 0.0062(9) 0.0029(12) 0.0097(13)
C25 0.0380(11) 0.0339(14) 0.0324(16) 0.0020(11) 0.0039(12) 0.0194(10)
C26 0.0366(11) 0.0376(14) 0.0273(15) 0.0077(11) 0.0077(12) 0.0177(10)
C21' 0.0266(10) 0.0179(7) 0.0285(17) -0.0047(8) -0.0083(9) 0.0044(6)
C22' 0.0372(16) 0.0245(11) 0.0428(17) 0.0081(11) 0.0117(12) 0.0094(10)
C23' 0.0376(17) 0.0285(12) 0.0540(19) 0.0153(12) 0.0108(13) 0.0088(11)
C24' 0.0291(16) 0.0270(9) 0.0352(12) 0.0062(9) 0.0029(12) 0.0097(13)
C25' 0.0380(11) 0.0339(14) 0.0324(16) 0.0020(11) 0.0039(12) 0.0194(10)
C26' 0.0366(11) 0.0376(14) 0.0273(15) 0.0077(11) 0.0077(12) 0.0177(10)
C27 0.0202(10) 0.0194(10) 0.0218(10) 0.000 0.0007(8) 0.000
C28 0.0171(10) 0.0225(10) 0.0194(10) 0.000 -0.0001(8) 0.000
C29 0.0259(8) 0.0214(7) 0.0224(7) 0.0026(6) 0.0025(6) -0.0010(6)
C30 0.0258(8) 0.0300(8) 0.0227(7) 0.0068(6) 0.0000(6) -0.0020(6)
C31 0.0281(12) 0.0396(13) 0.0198(10) 0.000 0.0035(9) 0.000
C32 0.0221(11) 0.0448(14) 0.0214(11) 0.000 -0.0006(9) 0.000
C33 0.0251(9) 0.0509(12) 0.0391(10) -0.0168(9) 0.0042(7) -0.0093(8)
C34 0.0312(9) 0.0347(9) 0.0396(10) -0.0045(8) 0.0082(8) -0.0089(7)
C35 0.0234(12) 0.0417(14) 0.0323(13) 0.000 0.0043(10) 0.000

loop_
_atom_type_symbol
_atom_type_description
_atom_type_scat_dispersion_real
_atom_type_scat_dispersion_imag
_atom_type_scat_source
C C 0.0033 0.0016 'International Tables Vol C Tables 4.2.6.8 and 6.1.1.4'
H H 0.0000 0.0000 'International Tables Vol C Tables 4.2.6.8 and 6.1.1.4'
N N 0.0061 0.0033 'International Tables Vol C Tables 4.2.6.8 and 6.1.1.4'
Al Al 0.0645 0.0514 'International Tables Vol C Tables 4.2.6.8 and 6.1.1.4'

loop_
_geom_angle_atom_site_label_1
_geom_angle_atom_site_label_2
_geom_angle_atom_site_label_3
_geom_angle
_geom_angle_site_symmetry_1
_geom_angle_site_symmetry_3
_geom_angle_publ_flag
N3 Al1 N2 107.82(6) . 7_575 ?
N3 Al1 N2 107.82(6) . . ?
N2 Al1 N2 66.90(8) 7_575 . ?
N3 Al1 N1 106.42(6) . . ?
N2 Al1 N1 144.82(6) 7_575 . ?
N2 Al1 N1 95.07(5) . . ?
N3 Al1 N1 106.42(6) . 7_575 ?
N2 Al1 N1 95.07(5) 7_575 7_575 ?
N2 Al1 N1 144.82(6) . 7_575 ?
N1 Al1 N1 82.79(7) . 7_575 ?
N3 Al1 C20 110.28(8) . . ?
N2 Al1 C20 33.47(4) 7_575 . ?
N2 Al1 C20 33.47(4) . . ?
N1 Al1 C20 123.63(5) . . ?
N1 Al1 C20 123.63(5) 7_575 . ?
C1 N1 C8 118.93(12) . . ?
C1 N1 Al1 111.00(9) . . ?
C8 N1 Al1 129.08(9) . . ?
C20 N2 C21' 123.3(9) . . ?
C20 N2 C21 120.2(2) . . ?
C20 N2 Al1 89.88(11) . . ?
C21' N2 Al1 146.9(9) . . ?
C21 N2 Al1 148.7(2) . . ?
C27 N3 C28 117.11(17) . . ?
C27 N3 Al1 121.59(14) . . ?
C28 N3 Al1 121.30(14) . . ?
C27 N4 C32 118.71(19) . . ?
N1 C1 C1 116.88(8) . 7_575 ?
N1 C1 C2 134.56(13) . . ?
C1 C1 C2 108.26(8) 7_575 . ?
C7 C2 C3 118.59(14) . . ?
C7 C2 C1 135.81(14) . . ?
C3 C2 C1 105.56(13) . . ?
C4 C3 C2 123.82(9) . . ?
C4 C3 C2 123.82(9) . 7_575 ?
C2 C3 C2 112.35(18) . 7_575 ?
C3 C4 C5 116.07(10) . . ?
C3 C4 C5 116.07(10) . 7_575 ?
C5 C4 C5 127.8(2) . 7_575 ?
C6 C5 C4 120.50(15) . . ?
C6 C5 H5A 119.8 . . ?
C4 C5 H5A 119.8 . . ?
C5 C6 C7 122.49(15) . . ?
C5 C6 H6A 118.8 . . ?
C7 C6 H6A 118.8 . . ?
C2 C7 C6 118.53(14) . . ?
C2 C7 H7A 120.7 . . ?
C6 C7 H7A 120.7 . . ?
C9 C8 C13 120.65(14) . . ?
C9 C8 N1 119.44(13) . . ?
C13 C8 N1 119.86(13) . . ?
C10 C9 C8 118.28(15) . . ?
C10 C9 C14 117.89(15) . . ?
C8 C9 C14 123.82(14) . . ?
C11 C10 C9 121.54(16) . . ?
C11 C10 H10A 119.2 . . ?
C9 C10 H10A 119.2 . . ?
C10 C11 C12 119.67(15) . . ?
C10 C11 H11A 120.2 . . ?
C12 C11 H11A 120.2 . . ?
C11 C12 C13 121.23(16) . . ?
C11 C12 H12A 119.4 . . ?
C13 C12 H12A 119.4 . . ?
C12 C13 C8 118.61(15) . . ?
C12 C13 C17 120.66(14) . . ?
C8 C13 C17 120.64(13) . . ?
C16' C14 C9 139.1(19) . . ?
C15 C14 C9 112.41(16) . . ?
C16' C14 C15' 109.6(7) . . ?
C9 C14 C15' 99.8(15) . . ?
C15 C14 C16 109.42(17) . . ?
C9 C14 C16 110.83(17) . . ?
C15 C14 H14A 108.0 . . ?
C9 C14 H14A 108.0 . . ?
C16 C14 H14A 108.0 . . ?
C16' C14 H14B 100.8 . . ?
C9 C14 H14B 100.8 . . ?
C15' C14 H14B 100.8 . . ?
C14 C15 H15A 109.5 . . ?
C14 C15 H15B 109.5 . . ?
H15A C15 H15B 109.5 . . ?
C14 C15 H15C 109.5 . . ?
H15A C15 H15C 109.5 . . ?
H15B C15 H15C 109.5 . . ?
C14 C16 H16A 109.5 . . ?
C14 C16 H16B 109.5 . . ?
H16A C16 H16B 109.5 . . ?
C14 C16 H16C 109.5 . . ?
H16A C16 H16C 109.5 . . ?
H16B C16 H16C 109.5 . . ?
C14 C15' H15D 109.5 . . ?
C14 C15' H15E 109.5 . . ?
H15D C15' H15E 109.5 . . ?
C14 C15' H15F 109.5 . . ?
H15D C15' H15F 109.5 . . ?
H15E C15' H15F 109.5 . . ?
C14 C16' H16D 109.5 . . ?
C14 C16' H16E 109.5 . . ?
H16D C16' H16E 109.5 . . ?
C14 C16' H16F 109.5 . . ?
H16D C16' H16F 109.5 . . ?
H16E C16' H16F 109.5 . . ?
C13 C17 C19 109.21(13) . . ?
C13 C17 C18 114.09(14) . . ?
C19 C17 C18 110.02(14) . . ?
C13 C17 H17A 107.8 . . ?
C19 C17 H17A 107.8 . . ?
C18 C17 H17A 107.8 . . ?
C17 C18 H18A 109.5 . . ?
C17 C18 H18B 109.5 . . ?
H18A C18 H18B 109.5 . . ?
C17 C18 H18C 109.5 . . ?
H18A C18 H18C 109.5 . . ?
H18B C18 H18C 109.5 . . ?
C17 C19 H19A 109.5 . . ?
C17 C19 H19B 109.5 . . ?
H19A C19 H19B 109.5 . . ?
C17 C19 H19C 109.5 . . ?
H19A C19 H19C 109.5 . . ?
H19B C19 H19C 109.5 . . ?
N2 C20 N2 113.2(2) . 7_575 ?
N2 C20 Al1 56.65(10) . . ?
N2 C20 Al1 56.65(10) 7_575 . ?
N2 C20 H20 123.39(10) . . ?
N2 C20 H20 123.39(11) 7_575 . ?
Al1 C20 H20 175.8(18) . . ?
N2 C21 C22 113.8(2) . . ?
N2 C21 C26 112.6(2) . . ?
C22 C21 C26 110.3(3) . . ?
N2 C21 H21A 106.5 . . ?
C22 C21 H21A 106.5 . . ?
C26 C21 H21A 106.5 . . ?
C21 C22 C23 111.6(2) . . ?
C21 C22 H22A 109.3 . . ?
C23 C22 H22A 109.3 . . ?
C21 C22 H22B 109.3 . . ?
C23 C22 H22B 109.3 . . ?
H22A C22 H22B 108.0 . . ?
C24 C23 C22 111.4(2) . . ?
C24 C23 H23A 109.3 . . ?
C22 C23 H23A 109.3 . . ?
C24 C23 H23B 109.3 . . ?
C22 C23 H23B 109.3 . . ?
H23A C23 H23B 108.0 . . ?
C25 C24 C23 111.6(3) . . ?
C25 C24 H24A 109.3 . . ?
C23 C24 H24A 109.3 . . ?
C25 C24 H24B 109.3 . . ?
C23 C24 H24B 109.3 . . ?
H24A C24 H24B 108.0 . . ?
C24 C25 C26 111.6(2) . . ?
C24 C25 H25A 109.3 . . ?
C26 C25 H25A 109.3 . . ?
C24 C25 H25B 109.3 . . ?
C26 C25 H25B 109.3 . . ?
H25A C25 H25B 108.0 . . ?
C25 C26 C21 112.1(2) . . ?
C25 C26 H26A 109.2 . . ?
C21 C26 H26A 109.2 . . ?
C25 C26 H26B 109.2 . . ?
C21 C26 H26B 109.2 . . ?
H26A C26 H26B 107.9 . . ?
N2 C21' C22' 102.7(11) . . ?
N2 C21' C26' 112.0(12) . . ?
C22' C21' C26' 105.7(14) . . ?
N2 C21' H21B 112.0 . . ?
C22' C21' H21B 112.0 . . ?
C26' C21' H21B 112.0 . . ?
C21' C22' C23' 110.4(10) . . ?
C21' C22' H22C 109.6 . . ?
C23' C22' H22C 109.6 . . ?
C21' C22' H22D 109.6 . . ?
C23' C22' H22D 109.6 . . ?
H22C C22' H22D 108.1 . . ?
C24' C23' C22' 109.4(12) . . ?
C24' C23' H23C 109.8 . . ?
C22' C23' H23C 109.8 . . ?
C24' C23' H23D 109.8 . . ?
C22' C23' H23D 109.8 . . ?
H23C C23' H23D 108.2 . . ?
C25' C24' C23' 108.6(14) . . ?
C25' C24' H24C 110.0 . . ?
C23' C24' H24C 110.0 . . ?
C25' C24' H24D 110.0 . . ?
C23' C24' H24D 110.0 . . ?
H24C C24' H24D 108.4 . . ?
C24' C25' C26' 111.7(12) . . ?
C24' C25' H25C 109.3 . . ?
C26' C25' H25C 109.3 . . ?
C24' C25' H25D 109.3 . . ?
C26' C25' H25D 109.3 . . ?
H25C C25' H25D 107.9 . . ?
C25' C26' C21' 106.1(10) . . ?
C25' C26' H26C 110.5 . . ?
C21' C26' H26C 110.5 . . ?
C25' C26' H26D 110.5 . . ?
C21' C26' H26D 110.5 . . ?
H26C C26' H26D 108.7 . . ?
N4 C27 N3 126.0(2) . . ?
N4 C27 H27 121.5(14) . . ?
N3 C27 H27 112.5(14) . . ?
N3 C28 C29 112.81(11) . . ?
N3 C28 C29 112.81(11) . 7_575 ?
C29 C28 C29 110.92(17) . 7_575 ?
N3 C28 H28A 106.6 . . ?
C29 C28 H28A 106.6 . . ?
C29 C28 H28A 106.6 7_575 . ?
C30 C29 C28 111.70(14) . . ?
C30 C29 H29A 109.3 . . ?
C28 C29 H29A 109.3 . . ?
C30 C29 H29B 109.3 . . ?
C28 C29 H29B 109.3 . . ?
H29A C29 H29B 107.9 . . ?
C31 C30 C29 110.59(14) . . ?
C31 C30 H30A 109.5 . . ?
C29 C30 H30A 109.5 . . ?
C31 C30 H30B 109.5 . . ?
C29 C30 H30B 109.5 . . ?
H30A C30 H30B 108.1 . . ?
C30 C31 C30 110.67(19) . 7_575 ?
C30 C31 H31A 109.5 . . ?
C30 C31 H31A 109.5 7_575 . ?
C30 C31 H31B 109.5 . . ?
C30 C31 H31B 109.5 7_575 . ?
H31A C31 H31B 108.1 . . ?
N4 C32 C33 109.87(13) . 7_575 ?
N4 C32 C33 109.87(13) . . ?
C33 C32 C33 108.2(2) 7_575 . ?
N4 C32 H32A 109.6 . . ?
C33 C32 H32A 109.6 7_575 . ?
C33 C32 H32A 109.6 . . ?
C34 C33 C32 111.78(16) . . ?
C34 C33 H33A 109.3 . . ?
C32 C33 H33A 109.3 . . ?
C34 C33 H33B 109.3 . . ?
C32 C33 H33B 109.3 . . ?
H33A C33 H33B 107.9 . . ?
C35 C34 C33 111.15(18) . . ?
C35 C34 H34A 109.4 . . ?
C33 C34 H34A 109.4 . . ?
C35 C34 H34B 109.4 . . ?
C33 C34 H34B 109.4 . . ?
H34A C34 H34B 108.0 . . ?
C34 C35 C34 111.4(2) 7_575 . ?
C34 C35 H35A 109.3 7_575 . ?
C34 C35 H35A 109.3 . . ?
C34 C35 H35B 109.3 7_575 . ?
C34 C35 H35B 109.3 . . ?
H35A C35 H35B 108.0 . . ?

loop_
_geom_bond_atom_site_label_1
_geom_bond_atom_site_label_2
_geom_bond_distance
_geom_bond_site_symmetry_2
_geom_bond_publ_flag
Al1 N3 1.8760(18) . ?
Al1 N2 1.9876(14) 7_575 ?
Al1 N2 1.9877(14) . ?
Al1 N1 1.9979(13) . ?
Al1 N1 1.9979(13) 7_575 ?
Al1 C20 2.380(2) . ?
N1 C1 1.3335(18) . ?
N1 C8 1.4431(18) . ?
N2 C20 1.3122(17) . ?
N2 C21' 1.471(5) . ?
N2 C21 1.472(2) . ?
N3 C27 1.377(3) . ?
N3 C28 1.483(3) . ?
N4 C27 1.279(3) . ?
N4 C32 1.454(3) . ?
C1 C1 1.436(3) 7_575 ?
C1 C2 1.468(2) . ?
C2 C7 1.374(2) . ?
C2 C3 1.4183(18) . ?
C3 C4 1.400(3) . ?
C4 C5 1.4203(19) . ?
C4 C5 1.4203(19) 7_575 ?
C5 C6 1.371(2) . ?
C5 H5A 0.9500 . ?
C6 C7 1.422(2) . ?
C6 H6A 0.9500 . ?
C7 H7A 0.9500 . ?
C8 C9 1.408(2) . ?
C8 C13 1.412(2) . ?
C9 C10 1.396(2) . ?
C9 C14 1.526(2) . ?
C10 C11 1.381(3) . ?
C10 H10A 0.9500 . ?
C11 C12 1.384(3) . ?
C11 H11A 0.9500 . ?
C12 C13 1.391(2) . ?
C12 H12A 0.9500 . ?
C13 C17 1.514(2) . ?
C14 C16' 1.525(5) . ?
C14 C15 1.526(2) . ?
C14 C15' 1.529(5) . ?
C14 C16 1.532(2) . ?
C14 H14A 1.0000 . ?
C14 H14B 1.0000 . ?
C15 H15A 0.9800 . ?
C15 H15B 0.9800 . ?
C15 H15C 0.9800 . ?
C16 H16A 0.9800 . ?
C16 H16B 0.9800 . ?
C16 H16C 0.9800 . ?
C15' H15D 0.9800 . ?
C15' H15E 0.9800 . ?
C15' H15F 0.9800 . ?
C16' H16D 0.9800 . ?
C16' H16E 0.9800 . ?
C16' H16F 0.9800 . ?
C17 C19 1.531(2) . ?
C17 C18 1.531(2) . ?
C17 H17A 1.0000 . ?
C18 H18A 0.9800 . ?
C18 H18B 0.9800 . ?
C18 H18C 0.9800 . ?
C19 H19A 0.9800 . ?
C19 H19B 0.9800 . ?
C19 H19C 0.9800 . ?
C20 H20 1.01(3) . ?
C21 C22 1.510(4) . ?
C21 C26 1.528(4) . ?
C21 H21A 1.0000 . ?
C22 C23 1.530(3) . ?
C22 H22A 0.9900 . ?
C22 H22B 0.9900 . ?
C23 C24 1.525(3) . ?
C23 H23A 0.9900 . ?
C23 H23B 0.9900 . ?
C24 C25 1.514(4) . ?
C24 H24A 0.9900 . ?
C24 H24B 0.9900 . ?
C25 C26 1.528(3) . ?
C25 H25A 0.9900 . ?
C25 H25B 0.9900 . ?
C26 H26A 0.9900 . ?
C26 H26B 0.9900 . ?
C21' C22' 1.500(16) . ?
C21' C26' 1.534(17) . ?
C21' H21B 1.0000 . ?
C22' C23' 1.536(14) . ?
C22' H22C 0.9900 . ?
C22' H22D 0.9900 . ?
C23' C24' 1.519(15) . ?
C23' H23C 0.9900 . ?
C23' H23D 0.9900 . ?
C24' C25' 1.503(15) . ?
C24' H24C 0.9900 . ?
C24' H24D 0.9900 . ?
C25' C26' 1.532(14) . ?
C25' H25C 0.9900 . ?
C25' H25D 0.9900 . ?
C26' H26C 0.9900 . ?
C26' H26D 0.9900 . ?
C27 H27 1.04(3) . ?
C28 C29 1.5346(19) . ?
C28 C29 1.5347(19) 7_575 ?
C28 H28A 1.0000 . ?
C29 C30 1.527(2) . ?
C29 H29A 0.9900 . ?
C29 H29B 0.9900 . ?
C30 C31 1.523(2) . ?
C30 H30A 0.9900 . ?
C30 H30B 0.9900 . ?
C31 H31A 0.9900 . ?
C31 H31B 0.9900 . ?
C32 C33 1.537(2) 7_575 ?
C32 C33 1.537(2) . ?
C32 H32A 1.0000 . ?
C33 C34 1.525(3) . ?
C33 H33A 0.9900 . ?
C33 H33B 0.9900 . ?
C34 C35 1.515(2) . ?
C34 H34A 0.9900 . ?
C34 H34B 0.9900 . ?
C35 H35A 0.9900 . ?
C35 H35B 0.9900 . ?
